data_9004609
loop_
_publ_author_name
'Li, Y.'
'Burns, P. C.'

_publ_section_title
;
 Synthesis and crystal structure of a new Pb uranyl oxide hydrate
 with a framework structure that contains channels
;
_journal_name_full 'The Canadian Mineralogist'
_journal_page_first 1433
_journal_page_last 1441
_journal_paper_doi 10.2113/gscanmin.38.6.1433
_journal_volume 38
_journal_year 2000
_chemical_formula_structural Pb2(H2O)[(UO2)10UO12(OH)6(H2O)2]
_chemical_formula_sum 'H14 O41 Pb2 U11'
_space_group_IT_number 15
_symmetry_space_group_name_Hall '-C 2yc'
_symmetry_space_group_name_H-M 'C 1 2/c 1'
_cell_angle_alpha 90
_cell_angle_beta 103.202
_cell_angle_gamma 90
_cell_formula_units_Z 4
_cell_length_a 13.281
_cell_length_b 10.223
_cell_length_c 26.10
_cell_volume 3449.985
_database_code_amcsd 0005702
_exptl_crystal_density_diffrn 7.129
_cod_original_formula_sum 'U11 Pb2 O41 H14'
_cod_database_code 9004609
_amcsd_formula_title Pb2(H2O)[(UO2)10UO12(OH)6(H2O)2]

loop_
_space_group_symop_operation_xyz
x,y,z
1/2+x,1/2+y,z
x,-y,1/2+z
1/2+x,1/2-y,1/2+z
-x,y,1/2-z
1/2-x,1/2+y,1/2-z
-x,-y,-z
1/2-x,1/2-y,-z

loop_
_atom_site_aniso_label
_atom_site_aniso_U_11
_atom_site_aniso_U_22
_atom_site_aniso_U_33
_atom_site_aniso_U_12
_atom_site_aniso_U_13
_atom_site_aniso_U_23
U(1) 0.00700 0.00760 0.00970 -0.00250 -0.00010 0.00130
U(2) 0.00300 0.00540 0.01320 0.00000 0.00150 0.00000
U(3) 0.00710 0.00880 0.00830 0.00080 0.00150 0.00020
U(4) 0.00670 0.00760 0.00940 -0.00030 0.00210 0.00180
U(5) 0.00560 0.00570 0.00940 0.00020 0.00140 0.00070
U(6) 0.00870 0.00730 0.01310 -0.00310 0.00240 0.00070
Pb 0.01900 0.01340 0.02990 0.00210 0.00550 0.00000

loop_
_atom_site_label
_atom_site_fract_x
_atom_site_fract_y
_atom_site_fract_z
_atom_site_occupancy
_atom_site_U_iso_or_equiv
_atom_site_type_symbol
_atom_site_attached_hydrogens
U(1) 0.23500 0.42220 0.47260 1.00000 0.00840 U 0
U(2) 0.00000 0.63900 0.25000 1.00000 0.00720 U 0
U(3) 0.50910 0.33900 0.53060 1.00000 0.00810 U 0
U(4) -0.05600 0.45310 0.35670 1.00000 0.00790 U 0
U(5) 0.20900 0.72690 0.35590 1.00000 0.00700 U 0
U(6) 0.22880 0.91330 0.23400 1.00000 0.00970 U 0
Pb 0.17090 0.14340 0.37280 1.00000 0.02080 Pb 0
O(1) 0.11500 0.76700 0.26200 1.00000 0.01000 O 0
O(2) 0.26200 0.57900 0.33600 1.00000 0.01000 O 0
O(3) 0.03200 0.31600 0.34600 1.00000 0.00390 O 0
O(4) 0.21200 0.48800 0.53500 1.00000 0.00620 O 0
O(5) 0.60400 0.50200 0.51500 1.00000 0.02530 O 0
O(6) 0.34300 0.27300 0.52400 1.00000 0.02250 O 0
O(7) 0.15100 0.87400 0.38000 1.00000 0.01720 O 0
O(8) 0.04900 0.62000 0.33100 1.00000 0.01460 O 0
O(9) 0.25200 0.35700 0.41000 1.00000 0.01110 O 0
O(10) 0.49700 0.41300 0.59300 1.00000 0.01650 O 0
O(11) 0.28800 0.79000 0.20100 1.00000 0.00410 O 0
O(12) -0.13900 0.58700 0.37100 1.00000 0.01300 O 0
O(13) 0.10700 0.50300 0.23700 1.00000 0.01000 O 0
O(14) 0.16800 0.03700 0.26200 1.00000 0.01150 O 0
O(15) 0.52600 0.25300 0.47300 1.00000 0.02210 O 0
O(16) -0.19500 0.34200 0.31400 1.00000 0.02010 O 0
O-H(1) 0.21300 0.64000 0.43600 1.00000 0.01690 O 0
O-H(2) 0.05200 0.47200 0.44000 1.00000 0.01190 O 0
O-H(3) -0.13100 0.30900 0.41500 1.00000 0.01170 O 0
Wat1 0.08100 0.88000 0.15600 1.00000 0.02560 O 2
Wat2 -0.00500 0.08500 0.20300 0.50000 0.08360 O 2

loop_
_cod_changelog_entry_id
_cod_changelog_entry_author
_cod_changelog_entry_date
_cod_changelog_entry_text
1
;cod-tools version 3.8.0
Id: cif_guess_AMCSD_atom_types 9581 2023-05-17 12:35:41Z saulius
;
2023-05-18T11:38:20+03:00
;Derived atom types and hydrogen counts
from atom names that follow the AMCSD naming convention
(Wat == water, O-H == hydroxyl).
;

loop_
_cod_related_entry_id
_cod_related_entry_database
_cod_related_entry_code
1 AMCSD 0005702
